data_7216744
loop_
_publ_author_name
'Liu, Wei'
'yang, min'
'Ji, Ying'
'Liu, Fuyang'
'Wang, Ying'
'Wang, Xiaofeng'
'Zhao, Xudong'
'Liu, Xiaoyang'

_publ_section_title
;
 High-Temperature, High-Pressure Hydrothermal Synthesis, Crystal Structure
 and Photoluminescent Properties of K3[Gd1-xTbxGe3O8(OH)2] ( x = 0, 0.3,
 0.1, 1 )
;
_journal_name_full 'RSC Advances'
_journal_paper_doi 10.1039/c4ra03048f
_journal_year 2014
_chemical_formula_sum 'Ge3 H2 K3 O10 Tb'
_chemical_formula_weight 656.01
_chemical_name_systematic
; 
 ? 
;
_space_group_IT_number 62
_symmetry_cell_setting orthorhombic
_symmetry_space_group_name_Hall '-P 2ac 2n'
_symmetry_space_group_name_H-M 'P n m a'
_atom_sites_solution_hydrogens geom
_atom_sites_solution_primary direct
_atom_sites_solution_secondary difmap
_audit_creation_method SHELXL-97
_cell_angle_alpha 90.00
_cell_angle_beta 90.00
_cell_angle_gamma 90.00
_cell_formula_units_Z 4
_cell_length_a 13.6552(15)
_cell_length_b 13.6541(15)
_cell_length_c 6.0595(6)
_cell_measurement_reflns_used 2451
_cell_measurement_temperature 293(2)
_cell_measurement_theta_max 61.682
_cell_measurement_theta_min 6.736
_cell_volume 1129.8(2)
_computing_structure_refinement 'SHELXL-97 (Sheldrick, 1997)'
_computing_structure_solution 'SHELXS-97 (Sheldrick, 1990)'
_diffrn_ambient_temperature 293(2)
_diffrn_measured_fraction_theta_full 1.000
_diffrn_measured_fraction_theta_max 1.000
_diffrn_measurement_device_type CCD
_diffrn_radiation_monochromator graphite
_diffrn_radiation_source 'fine-focus sealed tube'
_diffrn_radiation_type MoK\a
_diffrn_radiation_wavelength 0.71073
_diffrn_reflns_av_R_equivalents 0.0218
_diffrn_reflns_av_sigmaI/netI 0.0182
_diffrn_reflns_limit_h_max 17
_diffrn_reflns_limit_h_min -16
_diffrn_reflns_limit_k_max 16
_diffrn_reflns_limit_k_min -17
_diffrn_reflns_limit_l_max 7
_diffrn_reflns_limit_l_min -6
_diffrn_reflns_number 6058
_diffrn_reflns_theta_full 26.35
_diffrn_reflns_theta_max 26.35
_diffrn_reflns_theta_min 2.98
_exptl_absorpt_coefficient_mu 15.230
_exptl_absorpt_correction_T_max 0.737
_exptl_absorpt_correction_T_min 0.701
_exptl_absorpt_correction_type multi-scan
_exptl_crystal_colour colorless
_exptl_crystal_density_diffrn 3.857
_exptl_crystal_density_method 'not measured'
_exptl_crystal_description rod
_exptl_crystal_F_000 1200
_exptl_crystal_size_max 0.16
_exptl_crystal_size_mid 0.08
_exptl_crystal_size_min 0.05
_refine_diff_density_max 0.945
_refine_diff_density_min -1.429
_refine_diff_density_rms 0.196
_refine_ls_extinction_method none
_refine_ls_goodness_of_fit_ref 1.064
_refine_ls_hydrogen_treatment mixed
_refine_ls_matrix_type full
_refine_ls_number_parameters 85
_refine_ls_number_reflns 1207
_refine_ls_number_restraints 0
_refine_ls_restrained_S_all 1.064
_refine_ls_R_factor_all 0.0195
_refine_ls_R_factor_gt 0.0186
_refine_ls_shift/su_max 0.000
_refine_ls_shift/su_mean 0.000
_refine_ls_structure_factor_coef Fsqd
_refine_ls_weighting_details 'calc w=1/[\s^2^(Fo^2^)+(0.0192P)^2^+5.0151P] where P=(Fo^2^+2Fc^2^)/3'
_refine_ls_weighting_scheme calc
_refine_ls_wR_factor_gt 0.0439
_refine_ls_wR_factor_ref 0.0444
_reflns_number_gt 1145
_reflns_number_total 1207
_reflns_threshold_expression >2sigma(I)
_cod_data_source_file c4ra03048f2.cif
_cod_data_source_block 48xs
_cod_depositor_comments
;
The following automatic conversions were performed:

'_symmetry_cell_setting' value 'Orthorhombic' changed to
'orthorhombic' according to
/usr/data/users/saulius/crontab/automatic-downloads/rss-feeds/RSC/lib/dictionaries/cif_core.dic
dictionary named 'cif_core.dic' version 2.4.2 from
2011-04-26.

'_exptl_absorpt_correction_type' value 'Multi-scan'
changed to 'multi-scan' according to
/usr/data/users/saulius/crontab/automatic-downloads/rss-feeds/RSC/lib/dictionaries/cif_core.dic
dictionary named 'cif_core.dic' version 2.4.2 from 2011-04-26.

Automatic conversion script
Id: cif_fix_values 2281 2013-09-26 08:29:07Z andrius 
;
_cod_original_sg_symbol_H-M Pnma
_cod_original_formula_sum 'Ge3  H2  K3 O10 Tb'
_cod_database_code 7216744

loop_
_symmetry_equiv_pos_as_xyz
'x, y, z'
'-x+1/2, -y, z+1/2'
'x+1/2, -y+1/2, -z+1/2'
'-x, y+1/2, -z'
'-x, -y, -z'
'x-1/2, y, -z-1/2'
'-x-1/2, y-1/2, z-1/2'
'x, -y-1/2, z'

loop_
_atom_site_label
_atom_site_type_symbol
_atom_site_fract_x
_atom_site_fract_y
_atom_site_fract_z
_atom_site_U_iso_or_equiv
_atom_site_adp_type
_atom_site_occupancy
_atom_site_symmetry_multiplicity
_atom_site_calc_flag
_atom_site_refinement_flags
Tb1 Tb 0.458267(15) 0.2500 0.91117(3) 0.00588(8) Uani 1 2 d S
Ge1 Ge 0.24451(3) 0.2500 0.58643(8) 0.00770(12) Uani 1 2 d S
Ge2 Ge 0.40085(3) 0.10019(3) 0.40807(5) 0.00781(10) Uani 1 1 d .
O1 O 0.2961(2) 0.2500 0.8420(6) 0.0155(8) Uani 1 2 d S
O2 O 0.1201(3) 0.2500 0.5753(6) 0.0202(9) Uani 1 2 d S
O3 O 0.36799(19) -0.02630(18) 0.4125(4) 0.0160(5) Uani 1 1 d .
H3 H 0.4161 -0.0608 0.3835 0.024 Uiso 1 1 d R
O4 O 0.45888(18) 0.1270(2) 0.1650(4) 0.0155(5) Uani 1 1 d .
O5 O 0.28111(18) 0.14840(19) 0.4225(4) 0.0158(5) Uani 1 1 d .
O6 O 0.46810(18) 0.1305(2) 0.6397(4) 0.0151(5) Uani 1 1 d .
K1 K 0.13063(9) 0.2500 0.0829(2) 0.0256(3) Uani 1 2 d S
K2 K 0.13550(7) 0.01573(8) 0.41022(15) 0.0289(2) Uani 1 1 d .

loop_
_atom_site_aniso_label
_atom_site_aniso_U_11
_atom_site_aniso_U_22
_atom_site_aniso_U_33
_atom_site_aniso_U_23
_atom_site_aniso_U_13
_atom_site_aniso_U_12
Tb1 0.00462(12) 0.00762(13) 0.00540(12) 0.000 -0.00043(7) 0.000
Ge1 0.0037(2) 0.0111(3) 0.0083(2) 0.000 -0.00048(17) 0.000
Ge2 0.00910(19) 0.00729(18) 0.00704(18) -0.00049(12) 0.00015(12) 0.00006(12)
O1 0.0058(16) 0.032(2) 0.0084(16) 0.000 -0.0027(13) 0.000
O2 0.0041(16) 0.036(2) 0.021(2) 0.000 -0.0008(14) 0.000
O3 0.0162(13) 0.0074(12) 0.0245(14) 0.0002(11) 0.0030(10) -0.0006(10)
O4 0.0184(13) 0.0176(13) 0.0106(12) 0.0069(10) 0.0033(10) 0.0007(10)
O5 0.0104(12) 0.0166(13) 0.0205(13) -0.0087(11) -0.0033(10) 0.0031(10)
O6 0.0152(12) 0.0189(14) 0.0114(11) -0.0084(11) -0.0029(10) 0.0030(10)
K1 0.0194(6) 0.0415(8) 0.0160(6) 0.000 0.0020(4) 0.000
K2 0.0332(5) 0.0342(5) 0.0194(4) 0.0048(4) -0.0045(4) -0.0199(4)

loop_
_atom_type_symbol
_atom_type_description
_atom_type_scat_dispersion_real
_atom_type_scat_dispersion_imag
_atom_type_scat_source
Ge Ge 0.1547 1.8001 'International Tables Vol C Tables 4.2.6.8 and 6.1.1.4'
H H 0.0000 0.0000 'International Tables Vol C Tables 4.2.6.8 and 6.1.1.4'
K K 0.2009 0.2494 'International Tables Vol C Tables 4.2.6.8 and 6.1.1.4'
O O 0.0106 0.0060 'International Tables Vol C Tables 4.2.6.8 and 6.1.1.4'
Tb Tb -0.1723 4.1537 'International Tables Vol C Tables 4.2.6.8 and 6.1.1.4'

loop_
_geom_angle_atom_site_label_1
_geom_angle_atom_site_label_2
_geom_angle_atom_site_label_3
_geom_angle
_geom_angle_site_symmetry_1
_geom_angle_site_symmetry_3
O2 Tb1 O1 171.41(13) 6_657 .
O2 Tb1 O4 88.36(9) 6_657 1_556
O1 Tb1 O4 97.42(9) . 1_556
O2 Tb1 O4 88.36(9) 6_657 8_566
O1 Tb1 O4 97.42(9) . 8_566
O4 Tb1 O4 95.01(14) 1_556 8_566
O2 Tb1 O6 88.19(9) 6_657 .
O1 Tb1 O6 85.70(9) . .
O4 Tb1 O6 87.71(10) 1_556 .
O4 Tb1 O6 175.54(9) 8_566 .
O2 Tb1 O6 88.19(9) 6_657 8_565
O1 Tb1 O6 85.70(9) . 8_565
O4 Tb1 O6 175.54(9) 1_556 8_565
O4 Tb1 O6 87.71(10) 8_566 8_565
O6 Tb1 O6 89.35(14) . 8_565
O2 Tb1 K1 53.95(10) 6_657 6_656
O1 Tb1 K1 117.46(9) . 6_656
O4 Tb1 K1 121.92(6) 1_556 6_656
O4 Tb1 K1 121.92(6) 8_566 6_656
O6 Tb1 K1 53.64(7) . 6_656
O6 Tb1 K1 53.64(7) 8_565 6_656
O2 Tb1 K2 109.427(17) 6_657 2
O1 Tb1 K2 70.898(18) . 2
O4 Tb1 K2 46.12(7) 1_556 2
O4 Tb1 K2 134.23(7) 8_566 2
O6 Tb1 K2 49.85(7) . 2
O6 Tb1 K2 132.94(7) 8_565 2
K1 Tb1 K2 101.800(15) 6_656 2
O2 Tb1 K2 109.426(17) 6_657 7_666
O1 Tb1 K2 70.898(18) . 7_666
O4 Tb1 K2 134.23(7) 1_556 7_666
O4 Tb1 K2 46.12(7) 8_566 7_666
O6 Tb1 K2 132.94(7) . 7_666
O6 Tb1 K2 49.85(7) 8_565 7_666
K1 Tb1 K2 101.800(15) 6_656 7_666
K2 Tb1 K2 141.13(3) 2 7_666
O2 Tb1 K1 50.37(10) 6_657 6_657
O1 Tb1 K1 138.23(9) . 6_657
O4 Tb1 K1 57.45(7) 1_556 6_657
O4 Tb1 K1 57.45(7) 8_566 6_657
O6 Tb1 K1 121.80(6) . 6_657
O6 Tb1 K1 121.80(6) 8_565 6_657
K1 Tb1 K1 104.31(3) 6_656 6_657
K2 Tb1 K1 101.761(16) 2 6_657
K2 Tb1 K1 101.761(16) 7_666 6_657
O2 Tb1 K2 53.72(3) 6_657 3_556
O1 Tb1 K2 128.37(2) . 3_556
O4 Tb1 K2 112.93(7) 1_556 3_556
O4 Tb1 K2 41.77(6) 8_566 3_556
O6 Tb1 K2 133.81(6) . 3_556
O6 Tb1 K2 67.02(7) 8_565 3_556
K1 Tb1 K2 81.069(18) 6_656 3_556
K2 Tb1 K2 156.969(15) 2 3_556
K2 Tb1 K2 57.87(3) 7_666 3_556
K1 Tb1 K2 55.851(15) 6_657 3_556
O2 Tb1 K2 53.72(3) 6_657 6_657
O1 Tb1 K2 128.37(2) . 6_657
O4 Tb1 K2 41.77(6) 1_556 6_657
O4 Tb1 K2 112.93(7) 8_566 6_657
O6 Tb1 K2 67.02(6) . 6_657
O6 Tb1 K2 133.81(6) 8_565 6_657
K1 Tb1 K2 81.069(18) 6_656 6_657
K2 Tb1 K2 57.87(3) 2 6_657
K2 Tb1 K2 156.969(15) 7_666 6_657
K1 Tb1 K2 55.851(15) 6_657 6_657
K2 Tb1 K2 100.70(3) 3_556 6_657
O2 Ge1 O1 116.74(17) . .
O2 Ge1 O5 104.99(11) . .
O1 Ge1 O5 113.09(10) . .
O2 Ge1 O5 104.99(11) . 8_565
O1 Ge1 O5 113.09(10) . 8_565
O5 Ge1 O5 102.56(17) . 8_565
O2 Ge1 K1 64.93(13) . 1_556
O1 Ge1 K1 51.81(12) . 1_556
O5 Ge1 K1 128.72(9) . 1_556
O5 Ge1 K1 128.72(9) 8_565 1_556
O2 Ge1 K1 60.72(13) . .
O1 Ge1 K1 177.47(12) . .
O5 Ge1 K1 68.27(8) . .
O5 Ge1 K1 68.27(8) 8_565 .
K1 Ge1 K1 125.66(4) 1_556 .
O2 Ge1 K2 65.48(4) . .
O1 Ge1 K2 115.53(4) . .
O5 Ge1 K2 43.50(9) . .
O5 Ge1 K2 128.95(9) 8_565 .
K1 Ge1 K2 94.12(2) 1_556 .
K1 Ge1 K2 63.803(17) . .
O2 Ge1 K2 65.48(4) . 8_565
O1 Ge1 K2 115.53(4) . 8_565
O5 Ge1 K2 128.95(9) . 8_565
O5 Ge1 K2 43.50(9) 8_565 8_565
K1 Ge1 K2 94.12(2) 1_556 8_565
K1 Ge1 K2 63.803(17) . 8_565
K2 Ge1 K2 120.40(4) . 8_565
O4 Ge2 O6 113.68(12) . .
O4 Ge2 O5 113.05(12) . .
O6 Ge2 O5 111.28(11) . .
O4 Ge2 O3 109.66(12) . .
O6 Ge2 O3 110.68(13) . .
O5 Ge2 O3 97.32(12) . .
O4 Ge2 K2 53.94(9) . 2_554
O6 Ge2 K2 153.98(8) . 2_554
O5 Ge2 K2 94.66(8) . 2_554
O3 Ge2 K2 62.10(8) . 2_554
O4 Ge2 K2 156.83(9) . 2
O6 Ge2 K2 58.14(9) . 2
O5 Ge2 K2 89.67(9) . 2
O3 Ge2 K2 60.58(8) . 2
K2 Ge2 K2 122.60(3) 2_554 2
O4 Ge2 K1 60.53(9) . 6_656
O6 Ge2 K1 53.99(9) . 6_656
O5 Ge2 K1 124.86(9) . 6_656
O3 Ge2 K1 137.63(9) . 6_656
K2 Ge2 K1 112.62(3) 2_554 6_656
K2 Ge2 K1 110.88(3) 2 6_656
O4 Ge2 K2 120.59(9) . .
O6 Ge2 K2 125.20(9) . .
O5 Ge2 K2 39.66(9) . .
O3 Ge2 K2 57.78(9) . .
K2 Ge2 K2 74.11(2) 2_554 .
K2 Ge2 K2 73.86(2) 2 .
K1 Ge2 K2 164.52(2) 6_656 .
O4 Ge2 K2 42.29(9) . 6_656
O6 Ge2 K2 92.05(8) . 6_656
O5 Ge2 K2 153.23(8) . 6_656
O3 Ge2 K2 85.88(8) . 6_656
K2 Ge2 K2 63.30(3) 2_554 6_656
K2 Ge2 K2 114.542(18) 2 6_656
K1 Ge2 K2 58.83(2) 6_656 6_656
K2 Ge2 K2 133.83(2) . 6_656
Ge1 O1 Tb1 125.19(18) . .
Ge1 O1 K1 98.38(14) . 1_556
Tb1 O1 K1 136.43(15) . 1_556
Ge1 O2 Tb1 175.6(2) . 6_557
Ge1 O2 K1 89.51(15) . .
Tb1 O2 K1 94.89(13) 6_557 .
Ge1 O2 K1 85.05(14) . 1_556
Tb1 O2 K1 90.56(12) 6_557 1_556
K1 O2 K1 174.55(15) . 1_556
Ge1 O2 K2 87.08(7) . .
Tb1 O2 K2 94.23(7) 6_557 .
K1 O2 K2 72.51(6) . .
K1 O2 K2 107.14(6) 1_556 .
Ge1 O2 K2 87.08(7) . 8_565
Tb1 O2 K2 94.23(7) 6_557 8_565
K1 O2 K2 72.51(6) . 8_565
K1 O2 K2 107.14(6) 1_556 8_565
K2 O2 K2 144.55(13) . 8_565
Ge2 O3 K2 88.44(10) . 2
Ge2 O3 K2 86.73(9) . 2_554
K2 O3 K2 174.26(11) 2 2_554
Ge2 O3 K1 156.95(13) . 2
K2 O3 K1 74.08(6) 2 2
K2 O3 K1 111.39(8) 2_554 2
Ge2 O3 K2 94.31(10) . .
K2 O3 K2 88.87(7) 2 .
K2 O3 K2 88.39(7) 2_554 .
K1 O3 K2 100.11(7) 2 .
Ge2 O3 H3 110.3 . .
K2 O3 H3 104.6 2 .
K2 O3 H3 80.0 2_554 .
K1 O3 H3 61.6 2 .
K2 O3 H3 151.9 . .
Ge2 O4 Tb1 137.49(14) . 1_554
Ge2 O4 K2 96.45(11) . 2_554
Tb1 O4 K2 98.00(9) 1_554 2_554
Ge2 O4 K2 114.19(12) . 6_656
Tb1 O4 K2 106.53(9) 1_554 6_656
K2 O4 K2 86.04(8) 2_554 6_656
Ge2 O4 K1 92.29(10) . 6_656
Tb1 O4 K1 86.53(8) 1_554 6_656
K2 O4 K1 161.20(10) 2_554 6_656
K2 O4 K1 75.19(6) 6_656 6_656
Ge2 O5 Ge1 125.39(14) . .
Ge2 O5 K2 115.60(12) . .
Ge1 O5 K2 109.45(11) . .
Ge2 O5 K1 136.04(12) . .
Ge1 O5 K1 80.89(9) . .
K2 O5 K1 78.52(7) . .
Ge2 O6 Tb1 135.51(13) . .
Ge2 O6 K2 91.98(10) . 2
Tb1 O6 K2 93.12(8) . 2
Ge2 O6 K1 98.90(11) . 6_656
Tb1 O6 K1 88.82(8) . 6_656
K2 O6 K1 162.36(10) 2 6_656
O1 K1 O2 125.62(11) 1_554 .
O1 K1 O6 111.67(8) 1_554 6_556
O2 K1 O6 113.85(8) . 6_556
O1 K1 O6 111.67(8) 1_554 3_455
O2 K1 O6 113.85(8) . 3_455
O6 K1 O6 64.29(10) 6_556 3_455
O1 K1 O2 59.83(10) 1_554 1_554
O2 K1 O2 174.55(15) . 1_554
O6 K1 O2 61.76(7) 6_556 1_554
O6 K1 O2 61.76(7) 3_455 1_554
O1 K1 O5 79.09(8) 1_554 8_565
O2 K1 O5 52.61(8) . 8_565
O6 K1 O5 166.26(7) 6_556 8_565
O6 K1 O5 120.88(7) 3_455 8_565
O2 K1 O5 131.90(8) 1_554 8_565
O1 K1 O5 79.09(8) 1_554 .
O2 K1 O5 52.61(8) . .
O6 K1 O5 120.88(7) 6_556 .
O6 K1 O5 166.26(7) 3_455 .
O2 K1 O5 131.90(8) 1_554 .
O5 K1 O5 51.00(9) 8_565 .
O1 K1 O3 79.71(5) 1_554 2_554
O2 K1 O3 108.67(5) . 2_554
O6 K1 O3 50.17(7) 6_556 2_554
O6 K1 O3 111.56(7) 3_455 2_554
O2 K1 O3 71.37(5) 1_554 2_554
O5 K1 O3 127.49(7) 8_565 2_554
O5 K1 O3 78.05(6) . 2_554
O1 K1 O3 79.71(5) 1_554 7_665
O2 K1 O3 108.67(5) . 7_665
O6 K1 O3 111.56(7) 6_556 7_665
O6 K1 O3 50.17(7) 3_455 7_665
O2 K1 O3 71.37(5) 1_554 7_665
O5 K1 O3 78.05(6) 8_565 7_665
O5 K1 O3 127.49(7) . 7_665
O3 K1 O3 142.65(10) 2_554 7_665
O1 K1 O4 149.04(5) 1_554 6_556
O2 K1 O4 59.85(7) . 6_556
O6 K1 O4 54.00(7) 6_556 6_556
O6 K1 O4 87.68(7) 3_455 6_556
O2 K1 O4 115.72(8) 1_554 6_556
O5 K1 O4 112.38(7) 8_565 6_556
O5 K1 O4 86.43(7) . 6_556
O3 K1 O4 70.53(7) 2_554 6_556
O3 K1 O4 129.89(7) 7_665 6_556
O1 K1 O4 149.04(5) 1_554 3_455
O2 K1 O4 59.85(7) . 3_455
O6 K1 O4 87.68(7) 6_556 3_455
O6 K1 O4 54.00(7) 3_455 3_455
O2 K1 O4 115.72(8) 1_554 3_455
O5 K1 O4 86.43(7) 8_565 3_455
O5 K1 O4 112.38(7) . 3_455
O3 K1 O4 129.89(7) 2_554 3_455
O3 K1 O4 70.53(7) 7_665 3_455
O4 K1 O4 61.92(9) 6_556 3_455
O1 K1 Ge1 29.81(7) 1_554 1_554
O2 K1 Ge1 155.43(9) . 1_554
O6 K1 Ge1 86.66(5) 6_556 1_554
O6 K1 Ge1 86.66(5) 3_455 1_554
O2 K1 Ge1 30.02(7) 1_554 1_554
O5 K1 Ge1 105.93(6) 8_565 1_554
O5 K1 Ge1 105.93(6) . 1_554
O3 K1 Ge1 73.32(5) 2_554 1_554
O3 K1 Ge1 73.32(5) 7_665 1_554
O4 K1 Ge1 138.23(5) 6_556 1_554
O4 K1 Ge1 138.23(5) 3_455 1_554
O5 K2 O4 142.50(8) . 2
O5 K2 O4 105.50(8) . 6_556
O4 K2 O4 93.96(8) 2 6_556
O5 K2 O6 145.76(8) . 2_554
O4 K2 O6 67.29(7) 2 2_554
O4 K2 O6 82.40(7) 6_556 2_554
O5 K2 O3 90.40(8) . 2_554
O4 K2 O3 125.21(7) 2 2_554
O4 K2 O3 78.69(8) 6_556 2_554
O6 K2 O3 57.93(7) 2_554 2_554
O5 K2 O3 87.26(7) . 2
O4 K2 O3 58.34(7) 2 2
O4 K2 O3 96.88(8) 6_556 2
O6 K2 O3 125.48(7) 2_554 2
O3 K2 O3 174.26(11) 2_554 2
O5 K2 O3 52.59(7) . .
O4 K2 O3 109.07(7) 2 .
O4 K2 O3 156.41(8) 6_556 .
O6 K2 O3 110.76(7) 2_554 .
O3 K2 O3 91.62(7) 2_554 .
O3 K2 O3 91.12(7) 2 .
O5 K2 O2 52.90(8) . .
O4 K2 O2 118.02(9) 2 .
O4 K2 O2 59.55(8) 6_556 .
O6 K2 O2 141.39(9) 2_554 .
O3 K2 O2 104.54(8) 2_554 .
O3 K2 O2 69.90(8) 2 .
O3 K2 O2 103.29(8) . .
O5 K2 Ge2 113.07(6) . 2
O4 K2 Ge2 29.62(5) 2 2
O4 K2 Ge2 105.07(6) 6_556 2
O6 K2 Ge2 96.13(5) 2_554 2
O3 K2 Ge2 153.49(6) 2_554 2
O3 K2 Ge2 31.17(5) 2 2
O3 K2 Ge2 93.23(5) . 2
O2 K2 Ge2 99.66(7) . 2
O5 K2 Ge2 115.94(6) . 2_554
O4 K2 Ge2 95.76(6) 2 2_554
O4 K2 Ge2 88.98(5) 6_556 2_554
O6 K2 Ge2 29.88(5) 2_554 2_554
O3 K2 Ge2 30.98(5) 2_554 2_554
O3 K2 Ge2 153.68(6) 2 2_554
O3 K2 Ge2 93.64(5) . 2_554
O2 K2 Ge2 133.44(7) . 2_554
Ge2 K2 Ge2 122.60(3) 2 2_554
O5 K2 Ge1 27.05(5) . .
O4 K2 Ge1 129.06(6) 2 .
O4 K2 Ge1 85.77(6) 6_556 .
O6 K2 Ge1 160.64(6) 2_554 .
O3 K2 Ge1 104.73(5) 2_554 .
O3 K2 Ge1 71.09(5) 2 .
O3 K2 Ge1 75.86(5) . .
O2 K2 Ge1 27.43(6) . .
Ge2 K2 Ge1 101.73(2) 2 .
Ge2 K2 Ge1 135.11(3) 2_554 .
O5 K2 K1 57.01(6) . .
O4 K2 K1 150.90(7) 2 .
O4 K2 K1 56.96(6) 6_556 .
O6 K2 K1 105.92(6) 2_554 .
O3 K2 K1 55.45(5) 2_554 .
O3 K2 K1 119.06(6) 2 .
O3 K2 K1 99.83(5) . .
O2 K2 K1 49.19(6) . .
Ge2 K2 K1 148.19(4) 2 .
Ge2 K2 K1 85.58(3) 2_554 .
Ge1 K2 K1 54.72(2) . .

loop_
_geom_bond_atom_site_label_1
_geom_bond_atom_site_label_2
_geom_bond_distance
_geom_bond_site_symmetry_2
Tb1 O2 2.211(4) 6_657
Tb1 O1 2.253(3) .
Tb1 O4 2.277(3) 1_556
Tb1 O4 2.277(3) 8_566
Tb1 O6 2.321(2) .
Tb1 O6 2.321(2) 8_565
Tb1 K1 3.8080(13) 6_656
Tb1 K2 3.8475(10) 2
Tb1 K2 3.8475(10) 7_666
Tb1 K1 3.8652(13) 6_657
Tb1 K2 4.1546(12) 3_556
Tb1 K2 4.1546(12) 6_657
Ge1 O2 1.701(4) .
Ge1 O1 1.702(3) .
Ge1 O5 1.778(2) .
Ge1 O5 1.778(2) 8_565
Ge1 K1 3.3863(13) 1_556
Ge1 K1 3.4249(14) .
Ge1 K2 3.6863(10) .
Ge1 K2 3.6863(10) 8_565
Ge2 O4 1.712(2) .
Ge2 O6 1.728(2) .
Ge2 O5 1.765(2) .
Ge2 O3 1.785(3) .
Ge2 K2 3.4427(10) 2_554
Ge2 K2 3.4655(10) 2
Ge2 K1 3.7460(12) 6_656
Ge2 K2 3.8025(11) .
Ge2 K2 3.9136(11) 6_656
O1 K1 2.690(4) 1_556
O2 Tb1 2.211(4) 6_557
O2 K1 2.988(4) .
O2 K1 3.079(4) 1_556
O2 K2 3.3582(16) .
O2 K2 3.3582(16) 8_565
O3 K2 3.020(3) 2
O3 K2 3.047(3) 2_554
O3 K1 3.224(3) 2
O3 K2 3.226(3) .
O3 H3 0.8275 .
O4 Tb1 2.277(2) 1_554
O4 K2 2.801(3) 2_554
O4 K2 2.887(3) 6_656
O4 K1 3.264(3) 6_656
O5 K2 2.691(3) .
O5 K1 3.222(3) .
O6 K2 2.945(3) 2
O6 K1 3.067(3) 6_656
K1 O1 2.690(4) 1_554
K1 O6 3.067(3) 6_556
K1 O6 3.067(3) 3_455
K1 O2 3.079(4) 1_554
K1 O5 3.222(3) 8_565
K1 O3 3.224(3) 2_554
K1 O3 3.224(3) 7_665
K1 O4 3.264(3) 6_556
K1 O4 3.264(3) 3_455
K1 Ge1 3.3863(13) 1_554
K2 O4 2.801(3) 2
K2 O4 2.887(3) 6_556
K2 O6 2.945(3) 2_554
K2 O3 3.020(3) 2_554
K2 O3 3.047(3) 2
K2 Ge2 3.4427(10) 2
K2 Ge2 3.4655(10) 2_554

loop_
_geom_torsion_atom_site_label_1
_geom_torsion_atom_site_label_2
_geom_torsion_atom_site_label_3
_geom_torsion_atom_site_label_4
_geom_torsion
_geom_torsion_site_symmetry_1
_geom_torsion_site_symmetry_4
O2 Ge1 O1 Tb1 180.0 . .
O5 Ge1 O1 Tb1 58.01(10) . .
O5 Ge1 O1 Tb1 -58.01(10) 8_565 .
K1 Ge1 O1 Tb1 180.0 1_556 .
K1 Ge1 O1 Tb1 180.000(9) . .
K2 Ge1 O1 Tb1 105.92(6) . .
K2 Ge1 O1 Tb1 -105.92(6) 8_565 .
O2 Ge1 O1 K1 0.0 . 1_556
O5 Ge1 O1 K1 -121.99(10) . 1_556
O5 Ge1 O1 K1 121.99(10) 8_565 1_556
K1 Ge1 O1 K1 0.000(9) . 1_556
K2 Ge1 O1 K1 -74.08(6) . 1_556
K2 Ge1 O1 K1 74.08(6) 8_565 1_556
O2 Tb1 O1 Ge1 0.000(2) 6_657 .
O4 Tb1 O1 Ge1 -131.96(7) 1_556 .
O4 Tb1 O1 Ge1 131.96(7) 8_566 .
O6 Tb1 O1 Ge1 -44.84(7) . .
O6 Tb1 O1 Ge1 44.84(7) 8_565 .
K1 Tb1 O1 Ge1 0.0 6_656 .
K2 Tb1 O1 Ge1 -93.67(3) 2 .
K2 Tb1 O1 Ge1 93.67(3) 7_666 .
K1 Tb1 O1 Ge1 180.0 6_657 .
K2 Tb1 O1 Ge1 100.85(7) 3_556 .
K2 Tb1 O1 Ge1 -100.85(7) 6_657 .
O2 Tb1 O1 K1 180.000(2) 6_657 1_556
O4 Tb1 O1 K1 48.04(7) 1_556 1_556
O4 Tb1 O1 K1 -48.04(7) 8_566 1_556
O6 Tb1 O1 K1 135.16(7) . 1_556
O6 Tb1 O1 K1 -135.16(7) 8_565 1_556
K1 Tb1 O1 K1 180.0 6_656 1_556
K2 Tb1 O1 K1 86.33(3) 2 1_556
K2 Tb1 O1 K1 -86.33(3) 7_666 1_556
K1 Tb1 O1 K1 0.0 6_657 1_556
K2 Tb1 O1 K1 -79.14(7) 3_556 1_556
K2 Tb1 O1 K1 79.15(7) 6_657 1_556
O1 Ge1 O2 Tb1 0.000(4) . 6_557
O5 Ge1 O2 Tb1 126.13(9) . 6_557
O5 Ge1 O2 Tb1 -126.13(9) 8_565 6_557
K1 Ge1 O2 Tb1 0.000(4) 1_556 6_557
K1 Ge1 O2 Tb1 180.000(4) . 6_557
K2 Ge1 O2 Tb1 107.49(6) . 6_557
K2 Ge1 O2 Tb1 -107.49(6) 8_565 6_557
O1 Ge1 O2 K1 180.0 . .
O5 Ge1 O2 K1 -53.87(9) . .
O5 Ge1 O2 K1 53.87(9) 8_565 .
K1 Ge1 O2 K1 180.0 1_556 .
K2 Ge1 O2 K1 -72.51(6) . .
K2 Ge1 O2 K1 72.51(6) 8_565 .
O1 Ge1 O2 K1 0.0 . 1_556
O5 Ge1 O2 K1 126.13(9) . 1_556
O5 Ge1 O2 K1 -126.13(9) 8_565 1_556
K1 Ge1 O2 K1 180.0 . 1_556
K2 Ge1 O2 K1 107.49(6) . 1_556
K2 Ge1 O2 K1 -107.49(6) 8_565 1_556
O1 Ge1 O2 K2 -107.49(6) . .
O5 Ge1 O2 K2 18.64(12) . .
O5 Ge1 O2 K2 126.38(10) 8_565 .
K1 Ge1 O2 K2 -107.49(6) 1_556 .
K1 Ge1 O2 K2 72.51(6) . .
K2 Ge1 O2 K2 145.02(11) 8_565 .
O1 Ge1 O2 K2 107.49(6) . 8_565
O5 Ge1 O2 K2 -126.38(10) . 8_565
O5 Ge1 O2 K2 -18.64(12) 8_565 8_565
K1 Ge1 O2 K2 107.49(6) 1_556 8_565
K1 Ge1 O2 K2 -72.51(6) . 8_565
K2 Ge1 O2 K2 -145.02(11) . 8_565
O4 Ge2 O3 K2 156.82(10) . 2
O6 Ge2 O3 K2 30.61(12) . 2
O5 Ge2 O3 K2 -85.47(10) . 2
K2 Ge2 O3 K2 -176.88(10) 2_554 2
K1 Ge2 O3 K2 89.37(11) 6_656 2
K2 Ge2 O3 K2 -88.75(7) . 2
K2 Ge2 O3 K2 121.25(5) 6_656 2
O4 Ge2 O3 K2 -26.30(12) . 2_554
O6 Ge2 O3 K2 -152.50(9) . 2_554
O5 Ge2 O3 K2 91.42(10) . 2_554
K2 Ge2 O3 K2 176.88(10) 2 2_554
K1 Ge2 O3 K2 -93.75(11) 6_656 2_554
K2 Ge2 O3 K2 88.13(7) . 2_554
K2 Ge2 O3 K2 -61.87(5) 6_656 2_554
O4 Ge2 O3 K1 116.7(3) . 2
O6 Ge2 O3 K1 -9.5(4) . 2
O5 Ge2 O3 K1 -125.6(3) . 2
K2 Ge2 O3 K1 143.0(4) 2_554 2
K2 Ge2 O3 K1 -40.1(3) 2 2
K1 Ge2 O3 K1 49.3(4) 6_656 2
K2 Ge2 O3 K1 -128.8(3) . 2
K2 Ge2 O3 K1 81.2(3) 6_656 2
O4 Ge2 O3 K2 -114.43(10) . .
O6 Ge2 O3 K2 119.36(10) . .
O5 Ge2 O3 K2 3.28(10) . .
K2 Ge2 O3 K2 -88.13(7) 2_554 .
K2 Ge2 O3 K2 88.75(7) 2 .
K1 Ge2 O3 K2 178.12(5) 6_656 .
K2 Ge2 O3 K2 -150.00(6) 6_656 .
O6 Ge2 O4 Tb1 -97.3(2) . 1_554
O5 Ge2 O4 Tb1 30.9(2) . 1_554
O3 Ge2 O4 Tb1 138.26(19) . 1_554
K2 Ge2 O4 Tb1 109.3(2) 2_554 1_554
K2 Ge2 O4 Tb1 -161.13(8) 2 1_554
K1 Ge2 O4 Tb1 -87.4(2) 6_656 1_554
K2 Ge2 O4 Tb1 74.8(2) . 1_554
K2 Ge2 O4 Tb1 -162.2(3) 6_656 1_554
O6 Ge2 O4 K2 153.45(10) . 2_554
O5 Ge2 O4 K2 -78.43(12) . 2_554
O3 Ge2 O4 K2 28.97(13) . 2_554
K2 Ge2 O4 K2 89.6(2) 2 2_554
K1 Ge2 O4 K2 163.33(11) 6_656 2_554
K2 Ge2 O4 K2 -34.52(12) . 2_554
K2 Ge2 O4 K2 88.54(12) 6_656 2_554
O6 Ge2 O4 K2 64.91(16) . 6_656
O5 Ge2 O4 K2 -166.97(11) . 6_656
O3 Ge2 O4 K2 -59.58(15) . 6_656
K2 Ge2 O4 K2 -88.54(12) 2_554 6_656
K2 Ge2 O4 K2 1.0(3) 2 6_656
K1 Ge2 O4 K2 74.79(10) 6_656 6_656
K2 Ge2 O4 K2 -123.06(9) . 6_656
O6 Ge2 O4 K1 -9.88(13) . 6_656
O5 Ge2 O4 K1 118.24(10) . 6_656
O3 Ge2 O4 K1 -134.37(10) . 6_656
K2 Ge2 O4 K1 -163.33(11) 2_554 6_656
K2 Ge2 O4 K1 -73.8(2) 2 6_656
K2 Ge2 O4 K1 162.15(3) . 6_656
K2 Ge2 O4 K1 -74.79(10) 6_656 6_656
O4 Ge2 O5 Ge1 -106.82(19) . .
O6 Ge2 O5 Ge1 22.5(2) . .
O3 Ge2 O5 Ge1 138.14(18) . .
K2 Ge2 O5 Ge1 -159.43(16) 2_554 .
K2 Ge2 O5 Ge1 77.88(17) 2 .
K1 Ge2 O5 Ge1 -37.6(2) 6_656 .
K2 Ge2 O5 Ge1 142.5(3) . .
K2 Ge2 O5 Ge1 -126.49(14) 6_656 .
O4 Ge2 O5 K2 110.69(14) . .
O6 Ge2 O5 K2 -119.95(13) . .
O3 Ge2 O5 K2 -4.35(14) . .
K2 Ge2 O5 K2 58.07(10) 2_554 .
K2 Ge2 O5 K2 -64.62(10) 2 .
K1 Ge2 O5 K2 179.89(5) 6_656 .
K2 Ge2 O5 K2 91.0(2) 6_656 .
O4 Ge2 O5 K1 10.4(2) . .
O6 Ge2 O5 K1 139.73(16) . .
O3 Ge2 O5 K1 -104.67(17) . .
K2 Ge2 O5 K1 -42.24(16) 2_554 .
K2 Ge2 O5 K1 -164.93(15) 2 .
K1 Ge2 O5 K1 79.57(17) 6_656 .
K2 Ge2 O5 K1 -100.31(19) . .
K2 Ge2 O5 K1 -9.3(3) 6_656 .
O2 Ge1 O5 Ge2 -169.37(18) . .
O1 Ge1 O5 Ge2 -41.0(2) . .
O5 Ge1 O5 Ge2 81.1(2) 8_565 .
K1 Ge1 O5 Ge2 -99.71(17) 1_556 .
K1 Ge1 O5 Ge2 141.3(2) . .
K2 Ge1 O5 Ge2 -144.4(2) . .
K2 Ge1 O5 Ge2 120.26(14) 8_565 .
O2 Ge1 O5 K2 -24.98(15) . .
O1 Ge1 O5 K2 103.37(14) . .
O5 Ge1 O5 K2 -134.50(8) 8_565 .
K1 Ge1 O5 K2 44.68(14) 1_556 .
K1 Ge1 O5 K2 -74.31(9) . .
K2 Ge1 O5 K2 -95.35(12) 8_565 .
O2 Ge1 O5 K1 49.33(12) . .
O1 Ge1 O5 K1 177.69(11) . .
O5 Ge1 O5 K1 -60.19(12) 8_565 .
K1 Ge1 O5 K1 119.00(8) 1_556 .
K2 Ge1 O5 K1 74.31(9) . .
K2 Ge1 O5 K1 -21.04(11) 8_565 .
O4 Ge2 O6 Tb1 108.1(2) . .
O5 Ge2 O6 Tb1 -20.9(2) . .
O3 Ge2 O6 Tb1 -127.96(19) . .
K2 Ge2 O6 Tb1 163.57(7) 2_554 .
K2 Ge2 O6 Tb1 -96.48(19) 2 .
K1 Ge2 O6 Tb1 97.5(2) 6_656 .
K2 Ge2 O6 Tb1 -63.5(2) . .
K2 Ge2 O6 Tb1 145.67(18) 6_656 .
O4 Ge2 O6 K2 -155.42(10) . 2
O5 Ge2 O6 K2 75.56(12) . 2
O3 Ge2 O6 K2 -31.48(12) . 2
K2 Ge2 O6 K2 -99.96(19) 2_554 2
K1 Ge2 O6 K2 -166.06(11) 6_656 2
K2 Ge2 O6 K2 32.98(12) . 2
K2 Ge2 O6 K2 -117.85(5) 6_656 2
O4 Ge2 O6 K1 10.64(14) . 6_656
O5 Ge2 O6 K1 -118.38(11) . 6_656
O3 Ge2 O6 K1 134.58(10) . 6_656
K2 Ge2 O6 K1 66.1(2) 2_554 6_656
K2 Ge2 O6 K1 166.06(11) 2 6_656
K2 Ge2 O6 K1 -160.96(3) . 6_656
K2 Ge2 O6 K1 48.22(7) 6_656 6_656
O2 Tb1 O6 Ge2 -146.5(2) 6_657 .
O1 Tb1 O6 Ge2 27.5(2) . .
O4 Tb1 O6 Ge2 125.1(2) 1_556 .
O4 Tb1 O6 Ge2 -107.1(11) 8_566 .
O6 Tb1 O6 Ge2 -58.3(2) 8_565 .
K1 Tb1 O6 Ge2 -101.5(2) 6_656 .
K2 Tb1 O6 Ge2 96.0(2) 2 .
K2 Tb1 O6 Ge2 -31.3(2) 7_666 .
K1 Tb1 O6 Ge2 173.93(16) 6_657 .
K2 Tb1 O6 Ge2 -114.76(17) 3_556 .
K2 Tb1 O6 Ge2 162.6(2) 6_657 .
O2 Tb1 O6 K2 117.52(9) 6_657 2
O1 Tb1 O6 K2 -68.53(8) . 2
O4 Tb1 O6 K2 29.09(8) 1_556 2
O4 Tb1 O6 K2 156.8(11) 8_566 2
O6 Tb1 O6 K2 -154.27(4) 8_565 2
K1 Tb1 O6 K2 162.45(10) 6_656 2
K2 Tb1 O6 K2 -127.32(7) 7_666 2
K1 Tb1 O6 K2 77.92(8) 6_657 2
K2 Tb1 O6 K2 149.22(4) 3_556 2
K2 Tb1 O6 K2 66.55(6) 6_657 2
O2 Tb1 O6 K1 -44.93(8) 6_657 6_656
O1 Tb1 O6 K1 129.02(8) . 6_656
O4 Tb1 O6 K1 -133.36(8) 1_556 6_656
O4 Tb1 O6 K1 -5.6(12) 8_566 6_656
O6 Tb1 O6 K1 43.28(10) 8_565 6_656
K2 Tb1 O6 K1 -162.45(10) 2 6_656
K2 Tb1 O6 K1 70.23(9) 7_666 6_656
K1 Tb1 O6 K1 -84.53(7) 6_657 6_656
K2 Tb1 O6 K1 -13.22(11) 3_556 6_656
K2 Tb1 O6 K1 -95.90(6) 6_657 6_656
Ge1 O2 K1 O1 0.0 . 1_554
Tb1 O2 K1 O1 180.0 6_557 1_554
K1 O2 K1 O1 0.000(3) 1_556 1_554
K2 O2 K1 O1 -87.10(5) . 1_554
K2 O2 K1 O1 87.10(5) 8_565 1_554
Ge1 O2 K1 O6 144.43(6) . 6_556
Tb1 O2 K1 O6 -35.57(6) 6_557 6_556
K1 O2 K1 O6 144.43(6) 1_556 6_556
K2 O2 K1 O6 57.33(8) . 6_556
K2 O2 K1 O6 -128.47(7) 8_565 6_556
Ge1 O2 K1 O6 -144.43(6) . 3_455
Tb1 O2 K1 O6 35.57(6) 6_557 3_455
K1 O2 K1 O6 -144.43(6) 1_556 3_455
K2 O2 K1 O6 128.47(7) . 3_455
K2 O2 K1 O6 -57.33(8) 8_565 3_455
Ge1 O2 K1 O2 180.000(2) . 1_554
Tb1 O2 K1 O2 0.000(1) 6_557 1_554
K1 O2 K1 O2 180.000(4) 1_556 1_554
K2 O2 K1 O2 92.90(5) . 1_554
K2 O2 K1 O2 -92.90(5) 8_565 1_554
Ge1 O2 K1 O5 -32.81(6) . 8_565
Tb1 O2 K1 O5 147.19(6) 6_557 8_565
K1 O2 K1 O5 -32.81(7) 1_556 8_565
K2 O2 K1 O5 -119.91(9) . 8_565
K2 O2 K1 O5 54.29(6) 8_565 8_565
Ge1 O2 K1 O5 32.81(6) . .
Tb1 O2 K1 O5 -147.19(6) 6_557 .
K1 O2 K1 O5 32.81(7) 1_556 .
K2 O2 K1 O5 -54.29(6) . .
K2 O2 K1 O5 119.91(9) 8_565 .
Ge1 O2 K1 O3 90.58(6) . 2_554
Tb1 O2 K1 O3 -89.42(6) 6_557 2_554
K1 O2 K1 O3 90.58(6) 1_556 2_554
K2 O2 K1 O3 3.48(9) . 2_554
K2 O2 K1 O3 177.68(7) 8_565 2_554
Ge1 O2 K1 O3 -90.58(6) . 7_665
Tb1 O2 K1 O3 89.42(6) 6_557 7_665
K1 O2 K1 O3 -90.58(6) 1_556 7_665
K2 O2 K1 O3 -177.68(7) . 7_665
K2 O2 K1 O3 -3.48(9) 8_565 7_665
Ge1 O2 K1 O4 143.50(6) . 6_556
Tb1 O2 K1 O4 -36.50(6) 6_557 6_556
K1 O2 K1 O4 143.50(6) 1_556 6_556
K2 O2 K1 O4 56.40(6) . 6_556
K2 O2 K1 O4 -129.40(9) 8_565 6_556
Ge1 O2 K1 O4 -143.50(6) . 3_455
Tb1 O2 K1 O4 36.50(6) 6_557 3_455
K1 O2 K1 O4 -143.50(6) 1_556 3_455
K2 O2 K1 O4 129.40(9) . 3_455
K2 O2 K1 O4 -56.40(6) 8_565 3_455
Ge1 O2 K1 Ge1 0.0 . 1_554
Tb1 O2 K1 Ge1 180.0 6_557 1_554
K1 O2 K1 Ge1 0.000(3) 1_556 1_554
K2 O2 K1 Ge1 -87.10(5) . 1_554
K2 O2 K1 Ge1 87.10(5) 8_565 1_554
Ge2 O5 K1 O1 -11.06(16) . 1_554
Ge1 O5 K1 O1 121.69(9) . 1_554
K2 O5 K1 O1 -126.18(6) . 1_554
Ge2 O5 K1 O2 -164.4(2) . .
Ge1 O5 K1 O2 -31.66(7) . .
K2 O5 K1 O2 80.47(8) . .
Ge2 O5 K1 O6 97.79(18) . 6_556
Ge1 O5 K1 O6 -129.47(9) . 6_556
K2 O5 K1 O6 -17.34(10) . 6_556
Ge2 O5 K1 O6 -153.7(2) . 3_455
Ge1 O5 K1 O6 -21.0(4) . 3_455
K2 O5 K1 O6 91.2(3) . 3_455
Ge2 O5 K1 O2 19.6(2) . 1_554
Ge1 O5 K1 O2 152.30(8) . 1_554
K2 O5 K1 O2 -95.57(9) . 1_554
Ge2 O5 K1 O5 -95.78(17) . 8_565
Ge1 O5 K1 O5 36.96(10) . 8_565
K2 O5 K1 O5 149.09(4) . 8_565
Ge2 O5 K1 O3 70.60(17) . 2_554
Ge1 O5 K1 O3 -156.65(10) . 2_554
K2 O5 K1 O3 -44.53(7) . 2_554
Ge2 O5 K1 O3 -78.91(19) . 7_665
Ge1 O5 K1 O3 53.84(13) . 7_665
K2 O5 K1 O3 165.97(8) . 7_665
Ge2 O5 K1 O4 141.45(18) . 6_556
Ge1 O5 K1 O4 -85.81(9) . 6_556
K2 O5 K1 O4 26.32(7) . 6_556
Ge2 O5 K1 O4 -160.95(16) . 3_455
Ge1 O5 K1 O4 -28.21(11) . 3_455
K2 O5 K1 O4 83.92(8) . 3_455
Ge2 O5 K1 Ge1 2.05(18) . 1_554
Ge1 O5 K1 Ge1 134.79(7) . 1_554
K2 O5 K1 Ge1 -113.08(5) . 1_554
Ge2 O5 K2 O4 74.27(18) . 2
Ge1 O5 K2 O4 -73.97(18) . 2
K1 O5 K2 O4 -149.90(12) . 2
Ge2 O5 K2 O4 -167.11(11) . 6_556
Ge1 O5 K2 O4 44.66(13) . 6_556
K1 O5 K2 O4 -31.28(8) . 6_556
Ge2 O5 K2 O6 -67.7(2) . 2_554
Ge1 O5 K2 O6 144.07(13) . 2_554
K1 O5 K2 O6 68.13(15) . 2_554
Ge2 O5 K2 O3 -88.73(13) . 2_554
Ge1 O5 K2 O3 123.03(12) . 2_554
K1 O5 K2 O3 47.10(7) . 2_554
Ge2 O5 K2 O3 96.52(13) . 2
Ge1 O5 K2 O3 -51.72(12) . 2
K1 O5 K2 O3 -127.66(7) . 2
Ge2 O5 K2 O3 3.01(10) . .
Ge1 O5 K2 O3 -145.23(15) . .
K1 O5 K2 O3 138.83(9) . .
Ge2 O5 K2 O2 163.25(17) . .
Ge1 O5 K2 O2 15.01(10) . .
K1 O5 K2 O2 -60.92(9) . .
Ge2 O5 K2 Ge2 78.61(12) . 2
Ge1 O5 K2 Ge2 -69.63(12) . 2
K1 O5 K2 Ge2 -145.57(5) . 2
Ge2 O5 K2 Ge2 -70.54(13) . 2_554
Ge1 O5 K2 Ge2 141.22(9) . 2_554
K1 O5 K2 Ge2 65.29(6) . 2_554
Ge2 O5 K2 Ge1 148.2(2) . .
K1 O5 K2 Ge1 -75.94(11) . .
Ge2 O5 K2 K1 -135.83(14) . .
Ge1 O5 K2 K1 75.94(11) . .
Ge2 O3 K2 O5 -2.69(9) . .
K2 O3 K2 O5 85.66(9) 2 .
K2 O3 K2 O5 -89.29(9) 2_554 .
K1 O3 K2 O5 159.27(11) 2 .
Ge2 O3 K2 O4 -145.10(9) . 2
K2 O3 K2 O4 -56.75(8) 2 2
K2 O3 K2 O4 128.30(8) 2_554 2
K1 O3 K2 O4 16.86(9) 2 2
Ge2 O3 K2 O4 21.7(2) . 6_556
K2 O3 K2 O4 110.09(18) 2 6_556
K2 O3 K2 O4 -64.87(19) 2_554 6_556
K1 O3 K2 O4 -176.31(15) 2 6_556
Ge2 O3 K2 O6 142.70(9) . 2_554
K2 O3 K2 O6 -128.95(8) 2 2_554
K2 O3 K2 O6 56.10(8) 2_554 2_554
K1 O3 K2 O6 -55.34(9) 2 2_554
Ge2 O3 K2 O3 86.58(10) . 2_554
K2 O3 K2 O3 174.93(10) 2 2_554
K2 O3 K2 O3 -0.023(4) 2_554 2_554
K1 O3 K2 O3 -111.47(9) 2 2_554
Ge2 O3 K2 O3 -88.37(10) . 2
K2 O3 K2 O3 -0.023(5) 2 2
K2 O3 K2 O3 -174.98(10) 2_554 2
K1 O3 K2 O3 73.58(6) 2 2
Ge2 O3 K2 O2 -18.77(12) . .
K2 O3 K2 O2 69.58(8) 2 .
K2 O3 K2 O2 -105.37(8) 2_554 .
K1 O3 K2 O2 143.18(8) 2 .
Ge2 O3 K2 Ge2 -119.49(9) . 2
K2 O3 K2 Ge2 -31.14(5) 2 2
K2 O3 K2 Ge2 153.91(6) 2_554 2
K1 O3 K2 Ge2 42.46(6) 2 2
Ge2 O3 K2 Ge2 117.53(9) . 2_554
K2 O3 K2 Ge2 -154.12(6) 2 2_554
K2 O3 K2 Ge2 30.93(5) 2_554 2_554
K1 O3 K2 Ge2 -80.52(6) 2 2_554
Ge2 O3 K2 Ge1 -18.20(8) . .
K2 O3 K2 Ge1 70.15(5) 2 .
K2 O3 K2 Ge1 -104.80(6) 2_554 .
K1 O3 K2 Ge1 143.75(7) 2 .
Ge2 O3 K2 K1 31.39(10) . .
K2 O3 K2 K1 119.74(6) 2 .
K2 O3 K2 K1 -55.21(6) 2_554 .
K1 O3 K2 K1 -166.65(6) 2 .
Ge1 O2 K2 O5 -14.81(10) . .
Tb1 O2 K2 O5 169.39(16) 6_557 .
K1 O2 K2 O5 75.59(10) . .
K1 O2 K2 O5 -98.72(13) 1_556 .
K2 O2 K2 O5 66.0(2) 8_565 .
Ge1 O2 K2 O4 121.59(12) . 2
Tb1 O2 K2 O4 -54.21(13) 6_557 2
K1 O2 K2 O4 -148.01(8) . 2
K1 O2 K2 O4 37.69(14) 1_556 2
K2 O2 K2 O4 -157.58(17) 8_565 2
Ge1 O2 K2 O4 -161.25(16) . 6_556
Tb1 O2 K2 O4 22.95(9) 6_557 6_556
K1 O2 K2 O4 -70.85(9) . 6_556
K1 O2 K2 O4 114.85(13) 1_556 6_556
K2 O2 K2 O4 -80.4(2) 8_565 6_556
Ge1 O2 K2 O6 -150.37(11) . 2_554
Tb1 O2 K2 O6 33.83(19) 6_557 2_554
K1 O2 K2 O6 -59.97(15) . 2_554
K1 O2 K2 O6 125.72(12) 1_556 2_554
K2 O2 K2 O6 -69.5(3) 8_565 2_554
Ge1 O2 K2 O3 -94.04(13) . 2_554
Tb1 O2 K2 O3 90.16(11) 6_557 2_554
K1 O2 K2 O3 -3.64(9) . 2_554
K1 O2 K2 O3 -177.94(10) 1_556 2_554
K2 O2 K2 O3 -13.2(2) 8_565 2_554
Ge1 O2 K2 O3 87.47(13) . 2
Tb1 O2 K2 O3 -88.33(11) 6_557 2
K1 O2 K2 O3 177.87(10) . 2
K1 O2 K2 O3 3.56(9) 1_556 2
K2 O2 K2 O3 168.3(2) 8_565 2
Ge1 O2 K2 O3 1.20(14) . .
Tb1 O2 K2 O3 -174.60(10) 6_557 .
K1 O2 K2 O3 91.60(8) . .
K1 O2 K2 O3 -82.71(11) 1_556 .
K2 O2 K2 O3 82.0(2) 8_565 .
Ge1 O2 K2 Ge2 96.88(12) . 2
Tb1 O2 K2 Ge2 -78.92(10) 6_557 2
K1 O2 K2 Ge2 -172.72(6) . 2
K1 O2 K2 Ge2 12.97(11) 1_556 2
K2 O2 K2 Ge2 177.71(18) 8_565 2
Ge1 O2 K2 Ge2 -107.07(12) . 2_554
Tb1 O2 K2 Ge2 77.13(13) 6_557 2_554
K1 O2 K2 Ge2 -16.67(12) . 2_554
K1 O2 K2 Ge2 169.03(6) 1_556 2_554
K2 O2 K2 Ge2 -26.2(3) 8_565 2_554
Tb1 O2 K2 Ge1 -175.8(2) 6_557 .
K1 O2 K2 Ge1 90.40(13) . .
K1 O2 K2 Ge1 -83.91(14) 1_556 .
K2 O2 K2 Ge1 80.8(2) 8_565 .
Ge1 O2 K2 K1 -90.40(13) . .
Tb1 O2 K2 K1 93.80(12) 6_557 .
K1 O2 K2 K1 -174.31(15) 1_556 .
K2 O2 K2 K1 -9.57(15) 8_565 .
O2 Ge1 K2 O5 153.36(18) . .
O1 Ge1 K2 O5 -97.36(17) . .
O5 Ge1 K2 O5 63.54(16) 8_565 .
K1 Ge1 K2 O5 -146.63(12) 1_556 .
K1 Ge1 K2 O5 85.36(12) . .
K2 Ge1 K2 O5 116.15(12) 8_565 .
O2 Ge1 K2 O4 -75.54(16) . 2
O1 Ge1 K2 O4 33.75(15) . 2
O5 Ge1 K2 O4 131.11(15) . 2
O5 Ge1 K2 O4 -165.36(13) 8_565 2
K1 Ge1 K2 O4 -15.52(8) 1_556 2
K1 Ge1 K2 O4 -143.54(8) . 2
K2 Ge1 K2 O4 -112.75(8) 8_565 2
O2 Ge1 K2 O4 16.14(14) . 6_556
O1 Ge1 K2 O4 125.42(13) . 6_556
O5 Ge1 K2 O4 -137.22(13) . 6_556
O5 Ge1 K2 O4 -73.69(12) 8_565 6_556
K1 Ge1 K2 O4 76.15(6) 1_556 6_556
K1 Ge1 K2 O4 -51.87(6) . 6_556
K2 Ge1 K2 O4 -21.07(7) 8_565 6_556
O2 Ge1 K2 O6 68.5(2) . 2_554
O1 Ge1 K2 O6 177.8(2) . 2_554
O5 Ge1 K2 O6 -84.8(2) . 2_554
O5 Ge1 K2 O6 -21.3(2) 8_565 2_554
K1 Ge1 K2 O6 128.53(18) 1_556 2_554
K1 Ge1 K2 O6 0.51(18) . 2_554
K2 Ge1 K2 O6 31.3(2) 8_565 2_554
O2 Ge1 K2 O3 93.27(15) . 2_554
O1 Ge1 K2 O3 -157.45(13) . 2_554
O5 Ge1 K2 O3 -60.09(13) . 2_554
O5 Ge1 K2 O3 3.45(13) 8_565 2_554
K1 Ge1 K2 O3 153.28(6) 1_556 2_554
K1 Ge1 K2 O3 25.27(6) . 2_554
K2 Ge1 K2 O3 56.06(7) 8_565 2_554
O2 Ge1 K2 O3 -82.62(14) . 2
O1 Ge1 K2 O3 26.66(14) . 2
O5 Ge1 K2 O3 124.02(14) . 2
O5 Ge1 K2 O3 -172.44(12) 8_565 2
K1 Ge1 K2 O3 -22.60(6) 1_556 2
K1 Ge1 K2 O3 -150.62(6) . 2
K2 Ge1 K2 O3 -119.83(6) 8_565 2
O2 Ge1 K2 O3 -178.80(14) . .
O1 Ge1 K2 O3 -69.51(13) . .
O5 Ge1 K2 O3 27.85(13) . .
O5 Ge1 K2 O3 91.38(12) 8_565 .
K1 Ge1 K2 O3 -118.78(5) 1_556 .
K1 Ge1 K2 O3 113.20(5) . .
K2 Ge1 K2 O3 144.00(5) 8_565 .
O1 Ge1 K2 O2 109.28(18) . .
O5 Ge1 K2 O2 -153.36(18) . .
O5 Ge1 K2 O2 -89.82(17) 8_565 .
K1 Ge1 K2 O2 60.02(13) 1_556 .
K1 Ge1 K2 O2 -68.00(14) . .
K2 Ge1 K2 O2 -37.21(14) 8_565 .
O2 Ge1 K2 Ge2 -88.39(14) . 2
O1 Ge1 K2 Ge2 20.89(13) . 2
O5 Ge1 K2 Ge2 118.25(13) . 2
O5 Ge1 K2 Ge2 -178.22(11) 8_565 2
K1 Ge1 K2 Ge2 -28.38(3) 1_556 2
K1 Ge1 K2 Ge2 -156.40(4) . 2
K2 Ge1 K2 Ge2 -125.60(2) 8_565 2
O2 Ge1 K2 Ge2 100.42(14) . 2_554
O1 Ge1 K2 Ge2 -150.30(13) . 2_554
O5 Ge1 K2 Ge2 -52.94(13) . 2_554
O5 Ge1 K2 Ge2 10.60(13) 8_565 2_554
K1 Ge1 K2 Ge2 160.44(5) 1_556 2_554
K1 Ge1 K2 Ge2 32.42(5) . 2_554
K2 Ge1 K2 Ge2 63.21(7) 8_565 2_554
O2 Ge1 K2 K1 68.00(14) . .
O1 Ge1 K2 K1 177.28(12) . .
O5 Ge1 K2 K1 -85.36(12) . .
O5 Ge1 K2 K1 -21.82(11) 8_565 .
K1 Ge1 K2 K1 128.02(4) 1_556 .
K2 Ge1 K2 K1 30.79(4) 8_565 .
O1 K1 K2 O5 55.42(10) 1_554 .
O2 K1 K2 O5 -67.07(11) . .
O6 K1 K2 O5 164.84(9) 6_556 .
O6 K1 K2 O5 -160.67(10) 3_455 .
O2 K1 K2 O5 119.33(11) 1_554 .
O5 K1 K2 O5 -23.53(5) 8_565 .
O3 K1 K2 O5 117.21(9) 2_554 .
O3 K1 K2 O5 -57.4(3) 7_665 .
O4 K1 K2 O5 -143.36(9) 6_556 .
O4 K1 K2 O5 -110.11(8) 3_455 .
Ge1 K1 K2 O5 85.04(7) 1_554 .
O1 K1 K2 O4 -163.45(13) 1_554 2
O2 K1 K2 O4 74.05(15) . 2
O6 K1 K2 O4 -54.03(13) 6_556 2
O6 K1 K2 O4 -19.54(15) 3_455 2
O2 K1 K2 O4 -99.54(15) 1_554 2
O5 K1 K2 O4 117.59(13) 8_565 2
O5 K1 K2 O4 141.13(14) . 2
O3 K1 K2 O4 -101.67(14) 2_554 2
O3 K1 K2 O4 83.7(3) 7_665 2
O4 K1 K2 O4 -2.23(17) 6_556 2
O4 K1 K2 O4 31.02(15) 3_455 2
Ge1 K1 K2 O4 -133.84(12) 1_554 2
O1 K1 K2 O4 -161.22(10) 1_554 6_556
O2 K1 K2 O4 76.28(10) . 6_556
O6 K1 K2 O4 -51.80(8) 6_556 6_556
O6 K1 K2 O4 -17.31(10) 3_455 6_556
O2 K1 K2 O4 -97.31(11) 1_554 6_556
O5 K1 K2 O4 119.82(8) 8_565 6_556
O5 K1 K2 O4 143.36(9) . 6_556
O3 K1 K2 O4 -99.44(9) 2_554 6_556
O3 K1 K2 O4 85.9(3) 7_665 6_556
O4 K1 K2 O4 33.25(6) 3_455 6_556
Ge1 K1 K2 O4 -131.60(7) 1_554 6_556
O1 K1 K2 O6 -91.69(9) 1_554 2_554
O2 K1 K2 O6 145.82(10) . 2_554
O6 K1 K2 O6 17.73(10) 6_556 2_554
O6 K1 K2 O6 52.22(11) 3_455 2_554
O2 K1 K2 O6 -27.78(11) 1_554 2_554
O5 K1 K2 O6 -170.64(7) 8_565 2_554
O5 K1 K2 O6 -147.11(9) . 2_554
O3 K1 K2 O6 -29.90(8) 2_554 2_554
O3 K1 K2 O6 155.5(3) 7_665 2_554
O4 K1 K2 O6 69.53(8) 6_556 2_554
O4 K1 K2 O6 102.78(8) 3_455 2_554
Ge1 K1 K2 O6 -62.07(7) 1_554 2_554
O1 K1 K2 O3 -61.79(9) 1_554 2_554
O2 K1 K2 O3 175.72(11) . 2_554
O6 K1 K2 O3 47.63(8) 6_556 2_554
O6 K1 K2 O3 82.13(10) 3_455 2_554
O2 K1 K2 O3 2.13(11) 1_554 2_554
O5 K1 K2 O3 -140.74(8) 8_565 2_554
O5 K1 K2 O3 -117.21(9) . 2_554
O3 K1 K2 O3 -174.6(3) 7_665 2_554
O4 K1 K2 O3 99.44(9) 6_556 2_554
O4 K1 K2 O3 132.69(8) 3_455 2_554
Ge1 K1 K2 O3 -32.17(7) 1_554 2_554
O1 K1 K2 O3 120.20(10) 1_554 2
O2 K1 K2 O3 -2.29(11) . 2
O6 K1 K2 O3 -130.38(8) 6_556 2
O6 K1 K2 O3 -95.88(10) 3_455 2
O2 K1 K2 O3 -175.88(10) 1_554 2
O5 K1 K2 O3 41.25(9) 8_565 2
O5 K1 K2 O3 64.78(9) . 2
O3 K1 K2 O3 -178.01(13) 2_554 2
O3 K1 K2 O3 7.4(3) 7_665 2
O4 K1 K2 O3 -78.57(9) 6_556 2
O4 K1 K2 O3 -45.32(9) 3_455 2
Ge1 K1 K2 O3 149.82(7) 1_554 2
O1 K1 K2 O3 23.37(9) 1_554 .
O2 K1 K2 O3 -99.12(10) . .
O6 K1 K2 O3 132.79(7) 6_556 .
O6 K1 K2 O3 167.28(9) 3_455 .
O2 K1 K2 O3 87.29(10) 1_554 .
O5 K1 K2 O3 -55.58(7) 8_565 .
O5 K1 K2 O3 -32.05(8) . .
O3 K1 K2 O3 85.16(8) 2_554 .
O3 K1 K2 O3 -89.5(3) 7_665 .
O4 K1 K2 O3 -175.41(8) 6_556 .
O4 K1 K2 O3 -142.15(7) 3_455 .
Ge1 K1 K2 O3 52.99(6) 1_554 .
O1 K1 K2 O2 122.49(11) 1_554 .
O6 K1 K2 O2 -128.09(10) 6_556 .
O6 K1 K2 O2 -93.60(11) 3_455 .
O2 K1 K2 O2 -173.59(17) 1_554 .
O5 K1 K2 O2 43.54(9) 8_565 .
O5 K1 K2 O2 67.07(11) . .
O3 K1 K2 O2 -175.72(11) 2_554 .
O3 K1 K2 O2 9.7(3) 7_665 .
O4 K1 K2 O2 -76.28(10) 6_556 .
O4 K1 K2 O2 -43.03(9) 3_455 .
Ge1 K1 K2 O2 152.11(10) 1_554 .
O1 K1 K2 Ge2 136.20(9) 1_554 2
O2 K1 K2 Ge2 13.70(11) . 2
O6 K1 K2 Ge2 -114.38(8) 6_556 2
O6 K1 K2 Ge2 -79.89(10) 3_455 2
O2 K1 K2 Ge2 -159.89(9) 1_554 2
O5 K1 K2 Ge2 57.24(9) 8_565 2
O5 K1 K2 Ge2 80.78(9) . 2
O3 K1 K2 Ge2 -162.02(9) 2_554 2
O3 K1 K2 Ge2 23.4(3) 7_665 2
O4 K1 K2 Ge2 -62.58(9) 6_556 2
O4 K1 K2 Ge2 -29.33(9) 3_455 2
Ge1 K1 K2 Ge2 165.81(5) 1_554 2
O1 K1 K2 Ge2 -69.56(7) 1_554 2_554
O2 K1 K2 Ge2 167.94(9) . 2_554
O6 K1 K2 Ge2 39.86(5) 6_556 2_554
O6 K1 K2 Ge2 74.35(8) 3_455 2_554
O2 K1 K2 Ge2 -5.65(9) 1_554 2_554
O5 K1 K2 Ge2 -148.52(5) 8_565 2_554
O5 K1 K2 Ge2 -124.98(7) . 2_554
O3 K1 K2 Ge2 -7.78(6) 2_554 2_554
O3 K1 K2 Ge2 177.6(3) 7_665 2_554
O4 K1 K2 Ge2 91.66(6) 6_556 2_554
O4 K1 K2 Ge2 124.91(5) 3_455 2_554
Ge1 K1 K2 Ge2 -39.95(4) 1_554 2_554
O1 K1 K2 Ge1 88.13(8) 1_554 .
O2 K1 K2 Ge1 -34.36(8) . .
O6 K1 K2 Ge1 -162.45(6) 6_556 .
O6 K1 K2 Ge1 -127.95(8) 3_455 .
O2 K1 K2 Ge1 152.05(10) 1_554 .
O5 K1 K2 Ge1 9.18(5) 8_565 .
O5 K1 K2 Ge1 32.71(6) . .
O3 K1 K2 Ge1 149.92(7) 2_554 .
O3 K1 K2 Ge1 -24.7(3) 7_665 .
O4 K1 K2 Ge1 -110.64(6) 6_556 .
O4 K1 K2 Ge1 -77.39(5) 3_455 .
Ge1 K1 K2 Ge1 117.75(5) 1_554 .
